data_4000608
_journal_name_full 'Chemistry of Materials'
_journal_paper_doi 10.1021/cm050739d
_journal_year 2005
_chemical_formula_moiety 'C4 H8 Ag N2 O3.50'
_chemical_formula_sum 'C4 H8 Ag N2 O3.5'
_chemical_formula_weight 247.99
_space_group_IT_number 60
_symmetry_cell_setting orthorhombic
_symmetry_Int_Tables_number 60
_symmetry_space_group_name_Hall '-P 2n 2c'
_symmetry_space_group_name_H-M 'P c a n'
_cell_angle_alpha 90.00
_cell_angle_beta 90.00
_cell_angle_gamma 90.00
_cell_formula_units_Z 8
_cell_length_a 7.1981(7)
_cell_length_b 11.9620(12)
_cell_length_c 17.4481(18)
_cell_measurement_temperature 298(2)
_cell_volume 1502.3(3)
_diffrn_ambient_temperature 298(2)
_exptl_crystal_density_diffrn 2.193
_cod_depositor_comments
;
The following automatic conversions were performed:
'_symmetry_cell_setting' value 'Orthorhombic' changed to 'orthorhombic'
according to '/home/saulius/struct/CIF-dictionaries/cif_core.dic'
dictionary named 'cif_core.dic' version 2.4.1 from 2010-06-29.

Automatic conversion script
Id: cif_fix_enum 1527 2010-12-29 10:47:43Z saulius 
;
_cod_original_formula_sum 'C4 H8 Ag N2 O3.50'
_cod_database_code 4000608

loop_
_symmetry_equiv_pos_as_xyz
'x, y, z'
'-x+1/2, -y+1/2, z+1/2'
'x, -y, -z+1/2'
'-x+1/2, y+1/2, -z'
'-x, -y, -z'
'x-1/2, y-1/2, -z-1/2'
'-x, y, z-1/2'
'x-1/2, -y-1/2, z'

loop_
_atom_site_label
_atom_site_type_symbol
_atom_site_fract_x
_atom_site_fract_y
_atom_site_fract_z
_atom_site_U_iso_or_equiv
_atom_site_adp_type
_atom_site_occupancy
_atom_site_symmetry_multiplicity
_atom_site_calc_flag
_atom_site_refinement_flags
_atom_site_disorder_assembly
_atom_site_disorder_group
Ag Ag 0.24790(12) 0.47191(5) 0.52302(4) 0.0479(2) Uani 1 1 d . . .
N1 N 0.3562(9) 0.6312(5) 0.5581(4) 0.0337(14) Uani 1 1 d . . .
C2 C 0.3180(11) 0.7221(6) 0.5176(4) 0.0344(16) Uani 1 1 d . . .
H2 H 0.2648 0.7111 0.4696 0.041 Uiso 1 1 calc R . .
N3 N 0.1523(9) 0.3275(5) 0.4614(4) 0.0321(13) Uani 1 1 d . . .
C4 C 0.0797(10) 0.3483(6) 0.3915(4) 0.0298(15) Uani 1 1 d . . .
C5 C 0.0335(10) 0.2547(6) 0.3452(4) 0.0325(15) Uani 1 1 d . . .
H5 H -0.0182 0.2650 0.2968 0.039 Uiso 1 1 calc R . .
O1 O 0.0521(9) 0.4491(4) 0.3714(3) 0.0454(15) Uani 1 1 d . . .
C6 C 0.4347(12) 0.6507(6) 0.6280(4) 0.0358(17) Uani 1 1 d . . .
H6 H 0.4677 0.5899 0.6583 0.043 Uiso 1 1 calc R . .
O1W O 0.1609(12) 0.5000 0.7500 0.045(2) Uani 1 2 d S . .
O2W O 0.1460(11) 0.8518(6) 0.3457(4) 0.0596(18) Uani 1 1 d . . .
O3W O 0.2710(13) 0.6338(7) 0.3270(5) 0.086(3) Uani 1 1 d . . .

loop_
_atom_site_aniso_label
_atom_site_aniso_U_11
_atom_site_aniso_U_22
_atom_site_aniso_U_33
_atom_site_aniso_U_23
_atom_site_aniso_U_13
_atom_site_aniso_U_12
Ag 0.0671(5) 0.0233(3) 0.0531(4) -0.0080(2) -0.0113(4) -0.0035(3)
N1 0.039(4) 0.021(3) 0.042(3) 0.000(2) -0.002(3) -0.003(3)
C2 0.041(4) 0.027(4) 0.035(4) -0.001(3) -0.004(3) -0.005(3)
N3 0.039(3) 0.023(3) 0.035(3) -0.001(2) -0.004(3) 0.001(3)
C4 0.030(4) 0.022(3) 0.037(4) 0.003(3) 0.000(3) 0.001(3)
C5 0.032(4) 0.033(3) 0.033(3) -0.002(3) -0.005(3) -0.004(3)
O1 0.058(4) 0.026(3) 0.053(3) 0.010(2) -0.010(3) 0.002(3)
C6 0.045(5) 0.027(3) 0.036(4) 0.007(3) -0.002(3) 0.003(3)
O1W 0.044(5) 0.043(4) 0.049(5) 0.011(4) 0.000 0.000
O2W 0.069(5) 0.058(4) 0.052(4) -0.001(3) -0.001(4) -0.010(4)
O3W 0.092(6) 0.064(5) 0.101(6) 0.020(5) -0.024(5) -0.028(5)

loop_
_geom_bond_atom_site_label_1
_geom_bond_atom_site_label_2
_geom_bond_distance
_geom_bond_site_symmetry_2
_geom_bond_publ_flag
Ag N3 2.147(6) . ?
Ag N1 2.148(6) . ?
N1 C2 1.326(9) . ?
N1 C6 1.364(10) . ?
C2 N3 1.330(9) 4_556 ?
N3 C2 1.330(9) 4_546 ?
N3 C4 1.351(9) . ?
C4 O1 1.271(8) . ?
C4 C5 1.421(10) . ?
C5 C6 1.349(10) 4_546 ?
C6 C5 1.349(10) 4_556 ?
